data_7717408
loop_
_publ_author_name
'Liu, Lizhen'
'Zhu, Gaoyong'
'Yang, Kang'
'Chen, Yaozong'
'Hong, Yuan'
'Bo, Yiyang'
'Wu, Susu'
'Peng, Xiangfang'
'Yao, Zizhu'

_publ_section_title
;
 A new type of Lanthanide&#x2212;sodium metalloring organic framework
 featuring high proton conduction in a wide temperature range and
 detection of Fe3+ ions
;
_journal_name_full 'Dalton Transactions'
_journal_paper_doi 10.1039/D4DT02479F
_journal_year 2024
_chemical_formula_moiety 'C32 H2 Eu2 Na1.5 O30 S4, O, 1.25[C2H8N], 4.25[H3O], 6[H2O], 0.5[CH3OH], 1[C4H9NO]'
_chemical_formula_sum 'C32 H14 Eu2 Na1.5 O31 S4'
_chemical_formula_weight 1361.08
_space_group_crystal_system monoclinic
_space_group_IT_number 15
_space_group_name_Hall '-C 2yc'
_space_group_name_H-M_alt 'C 1 2/c 1'
_atom_sites_solution_hydrogens mixed
_atom_sites_solution_primary dual
_audit_creation_date 2024-10-30
_audit_creation_method
;
Olex2 1.5
(compiled 2022.04.07 svn.rca3783a0 for OlexSys, GUI svn.r6498)
;
_audit_update_record
;
2024-10-30 deposited with the CCDC.	2024-11-05 downloaded from the CCDC.
;
_cell_angle_alpha 90
_cell_angle_beta 97.7240(10)
_cell_angle_gamma 90
_cell_formula_units_Z 8
_cell_length_a 24.1324(3)
_cell_length_b 27.9543(5)
_cell_length_c 22.9415(4)
_cell_measurement_reflns_used 17466
_cell_measurement_temperature 150.00(10)
_cell_measurement_theta_max 72.6320
_cell_measurement_theta_min 4.3540
_cell_volume 15336.0(4)
_computing_cell_refinement 'CrysAlisPro 1.171.39.46e (Rigaku OD, 2018)'
_computing_data_collection 'CrysAlisPro 1.171.39.46e (Rigaku OD, 2018)'
_computing_data_reduction 'CrysAlisPro 1.171.39.46e (Rigaku OD, 2018)'
_computing_molecular_graphics 'Olex2 1.5 (Dolomanov et al., 2009)'
_computing_publication_material 'Olex2 1.5 (Dolomanov et al., 2009)'
_computing_structure_refinement 'XL  (Sheldrick, 2008)'
_computing_structure_solution 'SHELXT 2014/5 (Sheldrick, 2014)'
_diffrn_ambient_environment N~2~
_diffrn_ambient_temperature 150.00(10)
_diffrn_detector 'CCD plate'
_diffrn_detector_area_resol_mean 10.5148
_diffrn_detector_type Atlas
_diffrn_measured_fraction_theta_full 0.974
_diffrn_measured_fraction_theta_max 0.999
_diffrn_measurement_details
;
List of Runs (angles in degrees, time in seconds):

  # Type    Start    End  Width  t~exp~   \w     \q     \k     \f   Frames
#--------------------------------------------------------------------------
  1  \w   -115.00 -16.00   1.00    7.50    --  -40.70 -38.00-120.00   99
  2  \w    -65.00  34.00   1.00    7.50    --  -40.70  38.00  90.00   99
  3  \w      1.00  82.00   1.00    7.50    --   40.70 -99.00-150.00   81
  4  \w      1.00  82.00   1.00    7.50    --   40.70 -99.00  60.00   81
  5  \w     21.00 109.00   1.00   17.50    --  103.24 -94.00  30.00   88
  6  \w     77.00 176.00   1.00   17.50    --  103.24  45.00-120.00   99
  7  \w     74.00 176.00   1.00   17.50    --  103.24  61.00-120.00  102
  8  \w     77.00 177.00   1.00   17.50    --  103.24  30.00 150.00  100
  9  \w     32.00 127.00   1.00   17.50    --  103.24 -61.00  90.00   95
 10  \w     84.00 177.00   1.00   17.50    --  103.24  77.00-180.00   93
;
_diffrn_measurement_device 'four-circle diffractometer'
_diffrn_measurement_device_type 'SuperNova, Dual, Cu at home/near, Atlas'
_diffrn_measurement_method '\w scans'
_diffrn_orient_matrix_type 'CrysAlisPro convention (1999,Acta A55,543-557)'
_diffrn_orient_matrix_UB_11 -0.0052592000
_diffrn_orient_matrix_UB_12 -0.0474144000
_diffrn_orient_matrix_UB_13 0.0329918000
_diffrn_orient_matrix_UB_21 -0.0629903000
_diffrn_orient_matrix_UB_22 0.0092958000
_diffrn_orient_matrix_UB_23 -0.0004082000
_diffrn_orient_matrix_UB_31 -0.0124048000
_diffrn_orient_matrix_UB_32 -0.0264661000
_diffrn_orient_matrix_UB_33 -0.0592241000
_diffrn_radiation_monochromator mirror
_diffrn_radiation_probe x-ray
_diffrn_radiation_type 'Cu K\a'
_diffrn_radiation_wavelength 1.54184
_diffrn_reflns_av_R_equivalents 0.0687
_diffrn_reflns_av_unetI/netI 0.0656
_diffrn_reflns_Laue_measured_fraction_full 0.974
_diffrn_reflns_Laue_measured_fraction_max 0.999
_diffrn_reflns_limit_h_max 28
_diffrn_reflns_limit_h_min -28
_diffrn_reflns_limit_k_max 22
_diffrn_reflns_limit_k_min -33
_diffrn_reflns_limit_l_max 26
_diffrn_reflns_limit_l_min -27
_diffrn_reflns_number 40468
_diffrn_reflns_point_group_measured_fraction_full 0.974
_diffrn_reflns_point_group_measured_fraction_max 0.999
_diffrn_reflns_theta_full 67.684
_diffrn_reflns_theta_max 66.601
_diffrn_reflns_theta_min 3.697
_diffrn_source 'micro-focus sealed X-ray tube'
_diffrn_source_type 'SuperNova (Cu) X-ray Source'
_exptl_absorpt_coefficient_mu 13.245
_exptl_absorpt_correction_T_max 1.00000
_exptl_absorpt_correction_T_min 0.12824
_exptl_absorpt_correction_type multi-scan
_exptl_absorpt_process_details
;
CrysAlisPro 1.171.39.46e (Rigaku Oxford Diffraction, 2018)
Empirical absorption correction using spherical harmonics,
 implemented in SCALE3 ABSPACK scaling algorithm.
;
_exptl_crystal_colour colourless
_exptl_crystal_colour_primary colourless
_exptl_crystal_density_diffrn 1.179
_exptl_crystal_description block
_exptl_crystal_F_000 5284
_exptl_crystal_size_max 0.5
_exptl_crystal_size_mid 0.2
_exptl_crystal_size_min 0.1
_refine_diff_density_max 2.753
_refine_diff_density_min -1.241
_refine_diff_density_rms 0.185
_refine_ls_extinction_method none
_refine_ls_goodness_of_fit_ref 1.098
_refine_ls_hydrogen_treatment constr
_refine_ls_matrix_type full
_refine_ls_number_parameters 669
_refine_ls_number_reflns 13532
_refine_ls_number_restraints 325
_refine_ls_restrained_S_all 2.012
_refine_ls_R_factor_all 0.1016
_refine_ls_R_factor_gt 0.0859
_refine_ls_shift/su_max 0.001
_refine_ls_shift/su_mean 0.000
_refine_ls_structure_factor_coef Fsqd
_refine_ls_weighting_details 'w=1/[\s^2^(Fo^2^)+(0.1488P)^2^+168.3729P] where P=(Fo^2^+2Fc^2^)/3'
_refine_ls_weighting_scheme calc
_refine_ls_wR_factor_gt 0.2376
_refine_ls_wR_factor_ref 0.2542
_reflns_Friedel_coverage 0.000
_reflns_number_gt 10687
_reflns_number_total 13532
_reflns_threshold_expression 'I > 2\s(I)'
_cod_data_source_file d4dt02479f2.cif
_cod_data_source_block FUT-2-Eu
_cod_original_formula_sum 'C32 H14 Eu2 Na1.50 O31 S4'
_cod_database_code 7717408
_shelxl_version_number 2014-3
_chemical_oxdiff_formula 'C1 H1 O1 N1 S1 Eu1'
_shelx_space_group_comment
;
The symmetry employed for this shelxl refinement is uniquely defined
by the following loop, which should always be used as a source of
symmetry information in preference to the above space-group names.
They are only intended as comments.
;
_olex2_refinement_description
;
1. Fixed Uiso
 At 1.2 times of:
  All C(H) groups
 At 1.5 times of:
  All O(H,H) groups
2. Restrained distances
 O18-O30
 2.4 with sigma of 0.02
 S3-O30
 1.45 with sigma of 0.02
 S3-O18 = S3-O17
 1.45 with sigma of 0.01
 S2-O5 = S2-O6 = S2-O32
 1.43 with sigma of 0.02
 S3-O30 = S3-O30A = S3-O17 = S3-O17A = S3-O18 = S3-O18A
 1.43 with sigma of 0.02
 O30A-O17A
 2.4 with sigma of 0.02
 O30-O18
 2.4 with sigma of 0.02
 O17A-O18A
 2.4 with sigma of 0.02
 O18-O17
 2.4 with sigma of 0.02
 O18A-O30A
 2.4 with sigma of 0.02
 O17-O30
 2.4 with sigma of 0.02
 S3-O18 \\sim S3-O18A
 with sigma of 0.02
 S3-O17 \\sim S3-O17A
 with sigma of 0.02
 S3-O30 \\sim S3-O30A
 with sigma of 0.02
3. Rigid bond restraints
 S3
 with sigma for 1-2 distances of 0.01 and sigma for 1-3 distances of 0.01
 C12, O12, O31
 with sigma for 1-2 distances of 0.01 and sigma for 1-3 distances of 0.01
 C5, C6, C7, C3, C2, C4
 with sigma for 1-2 distances of 0.01 and sigma for 1-3 distances of 0.01
4. Uiso/Uaniso restraints and constraints
O18 \\sim O30 \\sim O17 \\sim S3 \\sim C31 \\sim C30 \\sim C28 \\sim C27 \\sim
C26 \\sim C32: within 1.7A with sigma of 0.01 and sigma for terminal atoms of
0.02 within 1.7A
O18 \\sim S3 \\sim O30 \\sim O17 \\sim C31 \\sim C30 \\sim C28 \\sim C27 \\sim
C26 \\sim C32: within 1.7A with sigma of 0.001 and sigma for terminal atoms of
0.002 within 1.7A
S3: within 1.7A with sigma of 0.001 and sigma for terminal atoms of 0.002
within 1.7A
C12 \\sim O12 \\sim O31 \\sim C11 \\sim C13 \\sim C14 \\sim C15 \\sim C9 \\sim
C10 \\sim S1 \\sim O10 \\sim O9 \\sim O8 \\sim O14 \\sim O13: within 1.7A with
sigma of 0.01 and sigma for terminal atoms of 0.02 within 1.7A
O12 \\sim C12 \\sim O31: within 1.7A with sigma of 0.001 and sigma for terminal
atoms of 0.002 within 1.7A
O2 \\sim C1 \\sim O1: within 1.7A with sigma of 0.001 and sigma for terminal
atoms of 0.002 within 1.7A
C4 \\sim C2 \\sim C3 \\sim C7 \\sim C6 \\sim C5: within 1.7A with sigma of 0.01
and sigma for terminal atoms of 0.02 within 1.7A
C5 \\sim C6 \\sim C7 \\sim C3 \\sim C2 \\sim C4: within 1.7A with sigma of
0.001 and sigma for terminal atoms of 0.002 within 1.7A
O26 \\sim O24 \\sim S4 \\sim O25: within 1.7A with sigma of 0.005 and sigma for
terminal atoms of 0.01 within 1.7A
Uanis(O18) \\sim Ueq: with sigma of 0.01 and sigma for terminal atoms of 0.02
Uanis(O27) \\sim Ueq: with sigma of 0.005 and sigma for terminal atoms of 0.01
Uanis(O3) \\sim Ueq: with sigma of 0.001 and sigma for terminal atoms of 0.002
Uanis(O30) \\sim Ueq, Uanis(O17) \\sim Ueq: with sigma of 0.01 and sigma for
terminal atoms of 0.02
Uanis(Eu2) \\sim Ueq: with sigma of 0.0001 and sigma for terminal atoms of
0.0002
Uanis(C16) \\sim Ueq: with sigma of 0.002 and sigma for terminal atoms of 0.004
Uanis(C13) \\sim Ueq: with sigma of 0.01 and sigma for terminal atoms of 0.02
Uanis(O2) \\sim Ueq: with sigma of 0.001 and sigma for terminal atoms of 0.002
Uanis(O32) \\sim Ueq: with sigma of 0.005 and sigma for terminal atoms of 0.01
Uanis(S3) \\sim Ueq: with sigma of 0.01 and sigma for terminal atoms of 0.02
Uanis(S2) \\sim Ueq: with sigma of 0.01 and sigma for terminal atoms of 0.02
Uanis(O30A) \\sim Ueq, Uanis(O17A) \\sim Ueq: with sigma of 0.01 and sigma for
terminal atoms of 0.02
Uanis(O18A) \\sim Ueq: with sigma of 0.01 and sigma for terminal atoms of 0.02
Uanis(O11) \\sim Ueq: with sigma of 0.01 and sigma for terminal atoms of 0.02
5. Others
 Fixed Sof: O17(0.75) O30(0.75) O18(0.75) O18A(0.25) O30A(0.25) O17A(0.25)
 O11(0.5)
6.a Rotating group:
 O10W(H10A,H10B)
6.b Aromatic/amide H refined with riding coordinates:
 C10(H10), C13(H13), C19(H19), C3(H3), C15(H15), C27(H27), C24(H24), C22(H22),
 C30(H30), C32(H32), C6(H6), C4(H4)
;
_smtbx_masks_void_probe_radius 1.2
_smtbx_masks_void_truncation_radius 0.8
_olex2_date_sample_data_collection 2021-07-12
_olex2_submission_special_instructions 'No special instructions were received'
_oxdiff_exptl_absorpt_empirical_details
;
Empirical correction (ABSPACK) includes:
- Absorption correction using spherical harmonics
- Frame scaling
;
_oxdiff_exptl_absorpt_empirical_full_max 4.072
_oxdiff_exptl_absorpt_empirical_full_min 0.522

loop_
_space_group_symop_operation_xyz
'x, y, z'
'-x, y, -z+1/2'
'x+1/2, y+1/2, z'
'-x+1/2, y+1/2, -z+1/2'
'-x, -y, -z'
'x, -y, z-1/2'
'-x+1/2, -y+1/2, -z'
'x+1/2, -y+1/2, z-1/2'

loop_
_atom_site_label
_atom_site_type_symbol
_atom_site_fract_x
_atom_site_fract_y
_atom_site_fract_z
_atom_site_U_iso_or_equiv
_atom_site_adp_type
_atom_site_occupancy
_atom_site_site_symmetry_order
_atom_site_calc_flag
_atom_site_refinement_flags_posn
_atom_site_refinement_flags_adp
_atom_site_refinement_flags_occupancy
_atom_site_disorder_assembly
_atom_site_disorder_group
Eu1 Eu 0.61262(2) 0.34079(2) 0.49935(2) 0.02547(17) Uani 1 1 d . . . . .
Eu2 Eu 0.38864(2) 0.59337(2) 0.32353(2) 0.02573(17) Uani 1 1 d . U . . .
S1 S 0.45974(11) 0.36462(9) 0.44523(12) 0.0423(6) Uani 1 1 d . U . . .
S4 S 0.5664(2) 0.83348(15) 0.3386(3) 0.1018(17) Uani 1 1 d . U . . .
S3 S 0.14908(17) 0.4673(2) 0.1301(3) 0.1195(19) Uani 1 1 d D U . . .
O31 O 0.5209(2) 0.4383(2) 0.6527(3) 0.0298(9) Uani 1 1 d . U . . .
O12 O 0.4771(2) 0.5077(2) 0.6599(3) 0.0303(9) Uani 1 1 d . U . . .
O16 O 0.3906(3) 0.5184(2) 0.2594(3) 0.0344(14) Uani 1 1 d . . . . .
O20 O 0.3925(3) 0.3933(2) 0.0951(3) 0.0350(15) Uani 1 1 d . . . . .
O1 O 0.6866(3) 0.3321(3) 0.5729(3) 0.0397(11) Uani 1 1 d . U . . .
O4 O 0.8375(3) 0.2354(2) 0.5183(3) 0.0349(15) Uani 1 1 d . . . . .
O22 O 0.4295(3) 0.6498(2) 0.3984(3) 0.0331(14) Uani 1 1 d . . . . .
O3 O 0.9067(3) 0.2134(2) 0.5856(3) 0.0362(15) Uani 1 1 d . U . . .
O15 O 0.3157(3) 0.5649(3) 0.2499(3) 0.0430(17) Uani 1 1 d . . . . .
O23 O 0.4329(3) 0.7195(2) 0.4442(3) 0.0438(18) Uani 1 1 d . . . . .
O27 O 0.6155(3) 0.6707(3) 0.2295(3) 0.0425(17) Uani 1 1 d . U . . .
O13 O 0.3694(3) 0.5350(3) 0.3908(3) 0.0442(18) Uani 1 1 d . . . . .
O28 O 0.5663(3) 0.6135(3) 0.2626(3) 0.0407(16) Uani 1 1 d . . . . .
O10 O 0.4600(3) 0.3748(2) 0.3849(3) 0.0415(16) Uani 1 1 d . U . . .
O8 O 0.5160(3) 0.3497(2) 0.4720(3) 0.0413(16) Uani 1 1 d . U . . .
O19 O 0.3107(3) 0.3664(2) 0.0526(3) 0.0393(16) Uani 1 1 d . . . . .
O14 O 0.3823(3) 0.5796(2) 0.4708(4) 0.0487(19) Uani 1 1 d . . . . .
C11 C 0.4651(4) 0.4670(3) 0.5686(4) 0.0270(16) Uani 1 1 d . U . . .
C14 C 0.4125(4) 0.4979(3) 0.4794(4) 0.0291(17) Uani 1 1 d . U . . .
O9 O 0.4155(4) 0.3329(3) 0.4579(4) 0.063(2) Uani 1 1 d . U . . .
C10 C 0.4736(4) 0.4246(3) 0.5391(4) 0.0344(19) Uani 1 1 d . U . . .
H10 H 0.4947 0.3993 0.5588 0.041 Uiso 1 1 calc R U . . .
C13 C 0.4326(3) 0.5030(3) 0.5377(4) 0.0252(16) Uani 1 1 d . U . . .
H13 H 0.4244 0.5314 0.5577 0.030 Uiso 1 1 calc R U . . .
C12 C 0.4891(4) 0.4723(3) 0.6305(4) 0.0299(9) Uani 1 1 d . U . . .
C29 C 0.3390(4) 0.3946(3) 0.0885(4) 0.031(2) Uani 1 1 d . . . . .
C19 C 0.5193(4) 0.6760(4) 0.3378(4) 0.037(2) Uani 1 1 d . . . . .
H19 H 0.5105 0.6429 0.3391 0.045 Uiso 1 1 calc R U . . .
C3 C 0.7909(5) 0.2929(4) 0.5992(5) 0.0476(12) Uani 1 1 d . U . . .
H3 H 0.7694 0.2864 0.5623 0.057 Uiso 1 1 calc R U . . .
C20 C 0.5580(4) 0.6914(4) 0.3026(4) 0.038(2) Uani 1 1 d . . . . .
C15 C 0.4220(4) 0.4552(3) 0.4494(4) 0.0281(17) Uani 1 1 d . U . . .
H15 H 0.4085 0.4515 0.4088 0.034 Uiso 1 1 calc R U . . .
C9 C 0.4509(4) 0.4198(3) 0.4801(4) 0.0311(18) Uani 1 1 d . U . . .
C17 C 0.4491(4) 0.6924(3) 0.4067(4) 0.033(2) Uani 1 1 d . . . . .
C25 C 0.3413(4) 0.5278(4) 0.2364(4) 0.037(2) Uani 1 1 d . . . . .
C27 C 0.3383(4) 0.4614(4) 0.1602(5) 0.0466(12) Uani 1 1 d . U . . .
H27 H 0.3780 0.4608 0.1666 0.056 Uiso 1 1 calc R U . . .
C21 C 0.5814(4) 0.6561(4) 0.2639(4) 0.037(2) Uani 1 1 d . . . . .
C2 C 0.7689(5) 0.3221(4) 0.6380(5) 0.0481(12) Uani 1 1 d . U . . .
C1 C 0.7124(4) 0.3446(4) 0.6221(5) 0.0395(10) Uani 1 1 d . U . . .
C18 C 0.4936(4) 0.7081(4) 0.3709(5) 0.038(2) Uani 1 1 d . . . . .
C26 C 0.3095(4) 0.4943(4) 0.1908(5) 0.0470(12) Uani 1 1 d . U . . .
C7 C 0.8429(5) 0.2727(4) 0.6118(5) 0.0481(12) Uani 1 1 d . U . . .
C8 C 0.8637(4) 0.2389(3) 0.5694(4) 0.031(2) Uani 1 1 d . . . . .
C28 C 0.3097(4) 0.4299(4) 0.1209(5) 0.0469(12) Uani 1 1 d . U . . .
C24 C 0.5104(5) 0.7555(4) 0.3724(6) 0.053(3) Uani 1 1 d . . . . .
H24 H 0.4946 0.7775 0.3970 0.063 Uiso 1 1 calc R U . . .
C22 C 0.5728(5) 0.7388(5) 0.3031(6) 0.059(3) Uani 1 1 d . . . . .
H22 H 0.5992 0.7500 0.2790 0.071 Uiso 1 1 calc R U . . .
C30 C 0.2502(4) 0.4320(4) 0.1119(5) 0.0477(12) Uani 1 1 d . U . . .
H30 H 0.2294 0.4113 0.0843 0.057 Uiso 1 1 calc R U . . .
O26 O 0.5826(6) 0.8453(4) 0.2811(7) 0.121(4) Uani 1 1 d . U . . .
C32 C 0.2523(4) 0.4955(4) 0.1826(5) 0.0477(12) Uani 1 1 d . U . . .
H32 H 0.2329 0.5179 0.2037 0.057 Uiso 1 1 calc R U . . .
C23 C 0.5484(6) 0.7703(5) 0.3396(7) 0.066(4) Uani 1 1 d . . . . .
C6 C 0.8737(5) 0.2827(4) 0.6636(5) 0.0493(12) Uani 1 1 d . U . . .
H6 H 0.9113 0.2720 0.6718 0.059 Uiso 1 1 calc R U . . .
O24 O 0.5177(6) 0.8596(5) 0.3466(7) 0.126(4) Uani 1 1 d . U . . .
C4 C 0.7971(5) 0.3295(4) 0.6931(5) 0.0491(12) Uani 1 1 d . U . . .
H4 H 0.7813 0.3478 0.7216 0.059 Uiso 1 1 calc R U . . .
C31 C 0.2230(4) 0.4643(4) 0.1438(5) 0.0481(12) Uani 1 1 d . U . . .
C5 C 0.8492(5) 0.3091(4) 0.7053(5) 0.0497(12) Uani 1 1 d . U . . .
O25 O 0.6120(7) 0.8326(6) 0.3803(8) 0.135(4) Uani 1 1 d . U . . .
Na1 Na 0.52460(14) 0.40806(12) 0.32678(15) 0.0300(8) Uani 1 1 d . . . . .
Na2 Na 0.5000 0.45658(18) 0.7500 0.0321(11) Uani 1 2 d S T P . .
O21 O 0.5621(3) 0.4241(2) 0.2375(3) 0.0328(14) Uani 1 1 d . . . . .
O10W O 0.5462(5) 0.3256(3) 0.3061(4) 0.072(3) Uani 1 1 d . . . . .
H10A H 0.5776 0.3212 0.2831 0.108 Uiso 1 1 d R U . . .
H10B H 0.5606 0.3070 0.3412 0.108 Uiso 1 1 d R U . . .
O2 O 0.6950(3) 0.3727(3) 0.6572(3) 0.0397(11) Uani 1 1 d . U . . .
C16 C 0.3740(5) 0.5369(4) 0.4447(5) 0.043(2) Uani 1 1 d . U . . .
O17 O 0.1326(7) 0.5124(5) 0.1525(8) 0.119(2) Uani 0.75 1 d D U P A 1
O30 O 0.1354(6) 0.4288(5) 0.1688(6) 0.122(2) Uani 0.75 1 d D U P A 1
O18 O 0.1286(6) 0.4566(6) 0.0703(4) 0.121(2) Uani 0.75 1 d D U P A 1
S2 S 0.8899(2) 0.3199(3) 0.7738(3) 0.127(2) Uani 1 1 d D U . . .
O6 O 0.8642(5) 0.2863(5) 0.8060(5) 0.087(3) Uani 1 1 d D . . . .
O5 O 0.9457(5) 0.3118(8) 0.7665(7) 0.174(9) Uani 1 1 d D . . . .
O32 O 0.8791(7) 0.3674(6) 0.7903(8) 0.148(6) Uani 1 1 d D U . . .
O7 O 0.5000 0.2663(5) 0.2500 0.077(4) Uani 1 2 d S T P B 1
O18A O 0.1275(15) 0.4208(7) 0.1177(16) 0.083(11) Uani 0.25 1 d D U P A 2
O30A O 0.1343(15) 0.4918(11) 0.1799(11) 0.071(11) Uani 0.25 1 d D U P A 2
O17A O 0.1455(19) 0.4960(11) 0.0769(11) 0.093(13) Uani 0.25 1 d D U P A 2
O11 O 0.5651(6) 0.3180(7) 0.2067(7) 0.059(4) Uani 0.5 1 d . U P C 2

loop_
_atom_site_aniso_label
_atom_site_aniso_U_11
_atom_site_aniso_U_22
_atom_site_aniso_U_33
_atom_site_aniso_U_23
_atom_site_aniso_U_13
_atom_site_aniso_U_12
Eu1 0.0358(3) 0.0154(3) 0.0311(3) 0.00057(19) 0.0263(2) 0.00710(19)
Eu2 0.02882(19) 0.02625(19) 0.02654(19) -0.00041(9) 0.01988(9) 0.00646(9)
S1 0.0509(13) 0.0323(12) 0.0495(15) -0.0030(11) 0.0277(11) 0.0069(10)
S4 0.114(3) 0.059(2) 0.152(4) -0.039(3) 0.093(3) -0.043(2)
S3 0.0536(18) 0.131(4) 0.170(4) -0.085(3) 0.000(2) 0.030(2)
O31 0.032(2) 0.027(2) 0.035(2) -0.0031(17) 0.0217(18) 0.0081(16)
O12 0.033(2) 0.027(2) 0.035(2) -0.0030(17) 0.0222(18) 0.0063(16)
O16 0.035(3) 0.038(4) 0.033(3) -0.007(3) 0.010(3) 0.011(3)
O20 0.036(3) 0.033(3) 0.042(4) -0.004(3) 0.025(3) 0.008(3)
O1 0.0407(17) 0.0415(17) 0.0389(17) -0.0022(15) 0.0124(15) 0.0104(15)
O4 0.043(3) 0.026(3) 0.042(4) -0.002(3) 0.028(3) 0.010(3)
O22 0.044(3) 0.025(3) 0.038(4) -0.001(3) 0.033(3) 0.006(3)
O3 0.0361(17) 0.0361(17) 0.0370(17) -0.0012(10) 0.0073(10) 0.0017(10)
O15 0.044(4) 0.046(4) 0.041(4) -0.017(3) 0.014(3) 0.014(3)
O23 0.062(4) 0.020(3) 0.059(5) 0.001(3) 0.043(4) 0.005(3)
O27 0.042(3) 0.047(3) 0.045(3) -0.006(3) 0.033(3) -0.014(3)
O13 0.061(4) 0.050(4) 0.030(4) 0.011(3) 0.035(3) 0.019(4)
O28 0.050(4) 0.036(4) 0.042(4) -0.003(3) 0.028(3) -0.009(3)
O10 0.062(4) 0.032(3) 0.039(4) -0.007(3) 0.036(3) 0.011(3)
O8 0.041(3) 0.035(3) 0.052(4) -0.009(3) 0.025(3) 0.015(3)
O19 0.043(4) 0.032(4) 0.047(4) -0.010(3) 0.025(3) -0.001(3)
O14 0.060(5) 0.023(3) 0.064(5) -0.001(3) 0.013(4) 0.011(3)
C11 0.034(3) 0.018(3) 0.033(4) 0.000(3) 0.020(3) 0.002(3)
C14 0.031(4) 0.028(4) 0.032(4) 0.007(3) 0.017(3) -0.001(3)
O9 0.065(5) 0.047(5) 0.087(6) -0.005(4) 0.046(5) -0.005(4)
C10 0.043(4) 0.023(4) 0.038(4) -0.002(4) 0.008(4) 0.005(3)
C13 0.030(3) 0.023(3) 0.029(4) 0.000(3) 0.026(3) 0.000(3)
C12 0.032(2) 0.027(2) 0.035(2) -0.0029(17) 0.0222(17) 0.0069(16)
C29 0.043(5) 0.026(4) 0.028(5) -0.007(4) 0.022(4) 0.003(4)
C19 0.047(5) 0.031(5) 0.040(6) -0.005(4) 0.026(4) -0.002(4)
C3 0.049(2) 0.051(3) 0.047(3) -0.013(2) 0.022(2) 0.022(2)
C20 0.038(5) 0.046(6) 0.038(5) -0.004(5) 0.031(4) -0.008(4)
C15 0.037(4) 0.025(4) 0.027(4) 0.001(3) 0.023(3) -0.002(3)
C9 0.045(4) 0.025(4) 0.029(4) -0.003(3) 0.026(3) 0.001(3)
C17 0.047(5) 0.024(5) 0.036(5) 0.007(4) 0.032(4) 0.010(4)
C25 0.046(5) 0.040(6) 0.032(5) -0.005(4) 0.030(4) 0.011(4)
C27 0.037(2) 0.053(3) 0.052(3) -0.016(2) 0.014(2) 0.014(2)
C21 0.040(5) 0.044(6) 0.031(5) -0.006(4) 0.018(4) -0.005(4)
C2 0.049(2) 0.052(3) 0.047(3) -0.013(2) 0.021(2) 0.023(2)
C1 0.0404(15) 0.0409(15) 0.0390(15) -0.0014(12) 0.0113(12) 0.0078(12)
C18 0.049(5) 0.031(5) 0.041(6) -0.002(4) 0.030(5) -0.003(4)
C26 0.037(2) 0.053(3) 0.053(3) -0.016(2) 0.014(2) 0.015(2)
C7 0.049(2) 0.052(3) 0.048(3) -0.013(2) 0.022(2) 0.023(2)
C8 0.034(4) 0.018(4) 0.047(6) -0.001(4) 0.032(4) 0.002(3)
C28 0.037(2) 0.053(3) 0.053(3) -0.016(2) 0.014(2) 0.014(2)
C24 0.068(7) 0.035(6) 0.064(8) -0.021(5) 0.041(6) -0.009(5)
C22 0.064(7) 0.059(8) 0.065(8) -0.014(6) 0.047(6) -0.022(6)
C30 0.038(2) 0.053(3) 0.053(3) -0.016(2) 0.013(2) 0.015(2)
O26 0.146(8) 0.069(6) 0.167(9) -0.023(6) 0.086(7) -0.038(6)
C32 0.038(2) 0.054(3) 0.053(3) -0.016(2) 0.014(2) 0.015(2)
C23 0.077(8) 0.043(7) 0.088(10) -0.018(7) 0.053(8) -0.030(6)
C6 0.050(2) 0.053(3) 0.049(3) -0.014(2) 0.021(2) 0.023(2)
O24 0.145(8) 0.065(6) 0.193(9) -0.032(6) 0.108(7) -0.030(6)
C4 0.050(2) 0.053(3) 0.048(3) -0.014(2) 0.021(2) 0.023(2)
C31 0.038(2) 0.054(3) 0.054(3) -0.017(2) 0.013(2) 0.015(2)
C5 0.050(2) 0.053(3) 0.049(3) -0.014(2) 0.021(2) 0.023(2)
O25 0.139(8) 0.113(8) 0.161(9) -0.016(7) 0.042(8) -0.045(7)
Na1 0.0363(17) 0.0263(18) 0.0313(19) 0.0005(14) 0.0186(15) 0.0004(14)
Na2 0.041(3) 0.030(3) 0.031(3) 0.000 0.028(2) 0.000
O21 0.037(3) 0.029(3) 0.037(4) -0.004(3) 0.021(3) -0.006(3)
O10W 0.133(9) 0.035(4) 0.043(5) -0.005(4) -0.003(5) -0.006(5)
O2 0.0402(13) 0.0408(13) 0.0393(13) -0.0007(9) 0.0095(9) 0.0047(9)
C16 0.051(3) 0.039(3) 0.039(3) -0.0002(19) 0.0089(19) 0.0084(19)
O17 0.054(3) 0.131(4) 0.170(5) -0.083(4) 0.001(3) 0.031(3)
O30 0.057(3) 0.134(4) 0.172(5) -0.082(4) -0.001(3) 0.029(3)
O18 0.056(3) 0.133(4) 0.169(5) -0.084(4) -0.001(3) 0.029(3)
S2 0.112(4) 0.165(5) 0.100(4) -0.057(4) -0.008(3) 0.082(4)
O6 0.090(8) 0.116(10) 0.053(6) 0.010(6) 0.001(5) 0.006(7)
O5 0.089(9) 0.27(2) 0.143(14) -0.056(15) -0.042(9) 0.086(12)
O32 0.147(9) 0.152(10) 0.137(9) -0.041(8) -0.004(7) 0.001(8)
O7 0.062(8) 0.056(8) 0.114(12) 0.000 0.013(8) 0.000
O18A 0.052(15) 0.086(18) 0.11(2) -0.034(16) 0.000(15) -0.005(14)
O30A 0.048(15) 0.084(18) 0.087(19) -0.025(15) 0.029(14) 0.011(14)
O17A 0.080(18) 0.08(2) 0.12(2) -0.023(17) 0.018(16) 0.011(16)
O11 0.048(8) 0.095(12) 0.038(8) 0.005(8) 0.020(6) 0.000(8)

loop_
_atom_type_symbol
_atom_type_description
_atom_type_scat_dispersion_real
_atom_type_scat_dispersion_imag
_atom_type_scat_source
C C 0.0181 0.0091 'International Tables Vol C Tables 4.2.6.8 and 6.1.1.4'
H H 0.0000 0.0000 'International Tables Vol C Tables 4.2.6.8 and 6.1.1.4'
Eu Eu -8.9294 11.1857 'International Tables Vol C Tables 4.2.6.8 and 6.1.1.4'
Na Na 0.1353 0.1239 'International Tables Vol C Tables 4.2.6.8 and 6.1.1.4'
O O 0.0492 0.0322 'International Tables Vol C Tables 4.2.6.8 and 6.1.1.4'
S S 0.3331 0.5567 'International Tables Vol C Tables 4.2.6.8 and 6.1.1.4'

loop_
_geom_angle_atom_site_label_1
_geom_angle_atom_site_label_2
_geom_angle_atom_site_label_3
_geom_angle
_geom_angle_site_symmetry_1
_geom_angle_site_symmetry_3
_geom_angle_publ_flag
O20 Eu1 O22 133.5(2) 2_655 5_666 ?
O20 Eu1 C29 26.3(2) 2_655 2_655 ?
O20 Eu1 C17 144.9(2) 2_655 5_666 ?
O20 Eu1 C8 88.3(2) 2_655 7_656 ?
O1 Eu1 O20 128.0(2) . 2_655 ?
O1 Eu1 O4 71.7(2) . 7_656 ?
O1 Eu1 O22 73.6(2) . 5_666 ?
O1 Eu1 O3 124.2(2) . 7_656 ?
O1 Eu1 O23 84.2(3) . 5_666 ?
O1 Eu1 O8 148.6(3) . . ?
O1 Eu1 O19 79.9(2) . 2_655 ?
O1 Eu1 O14 83.1(3) . 5_666 ?
O1 Eu1 C29 102.8(3) . 2_655 ?
O1 Eu1 C17 81.3(3) . 5_666 ?
O1 Eu1 C8 97.5(3) . 7_656 ?
O4 Eu1 O20 108.3(2) 7_656 2_655 ?
O4 Eu1 O22 118.0(2) 7_656 5_666 ?
O4 Eu1 C29 94.7(2) 7_656 2_655 ?
O4 Eu1 C17 98.8(2) 7_656 5_666 ?
O4 Eu1 C8 26.4(2) 7_656 7_656 ?
O22 Eu1 C29 142.5(2) 5_666 2_655 ?
O22 Eu1 C17 26.0(2) 5_666 5_666 ?
O22 Eu1 C8 133.7(2) 5_666 7_656 ?
O3 Eu1 O20 72.9(2) 7_656 2_655 ?
O3 Eu1 O4 52.7(2) 7_656 7_656 ?
O3 Eu1 O22 134.1(2) 7_656 5_666 ?
O3 Eu1 O23 86.8(2) 7_656 5_666 ?
O3 Eu1 C29 79.6(2) 7_656 2_655 ?
O3 Eu1 C17 109.0(3) 7_656 5_666 ?
O3 Eu1 C8 26.7(3) 7_656 7_656 ?
O23 Eu1 O20 147.7(2) 5_666 2_655 ?
O23 Eu1 O4 76.2(2) 5_666 7_656 ?
O23 Eu1 O22 50.5(2) 5_666 5_666 ?
O23 Eu1 C29 166.4(3) 5_666 2_655 ?
O23 Eu1 C17 24.9(2) 5_666 5_666 ?
O23 Eu1 C8 83.8(2) 5_666 7_656 ?
O8 Eu1 O20 77.5(2) . 2_655 ?
O8 Eu1 O4 121.9(2) . 7_656 ?
O8 Eu1 O22 75.2(2) . 5_666 ?
O8 Eu1 O3 77.2(2) . 7_656 ?
O8 Eu1 O23 73.6(3) . 5_666 ?
O8 Eu1 O19 129.0(2) . 2_655 ?
O8 Eu1 C29 103.8(3) . 2_655 ?
O8 Eu1 C17 69.2(3) . 5_666 ?
O8 Eu1 C8 101.7(3) . 7_656 ?
O19 Eu1 O20 51.9(2) 2_655 2_655 ?
O19 Eu1 O4 76.0(2) 2_655 7_656 ?
O19 Eu1 O22 142.8(2) 2_655 5_666 ?
O19 Eu1 O3 82.5(2) 2_655 7_656 ?
O19 Eu1 O23 151.2(2) 2_655 5_666 ?
O19 Eu1 C29 25.9(3) 2_655 2_655 ?
O19 Eu1 C17 161.2(3) 2_655 5_666 ?
O19 Eu1 C8 74.7(2) 2_655 7_656 ?
O14 Eu1 O20 72.6(3) 5_666 2_655 ?
O14 Eu1 O4 148.6(3) 5_666 7_656 ?
O14 Eu1 O22 70.1(2) 5_666 5_666 ?
O14 Eu1 O3 144.9(3) 5_666 7_656 ?
O14 Eu1 O23 120.5(3) 5_666 5_666 ?
O14 Eu1 O8 89.3(3) 5_666 . ?
O14 Eu1 O19 81.4(3) 5_666 2_655 ?
O14 Eu1 C29 72.3(3) 5_666 2_655 ?
O14 Eu1 C17 95.6(3) 5_666 5_666 ?
O14 Eu1 C8 155.5(3) 5_666 7_656 ?
C29 Eu1 C17 166.5(3) 2_655 5_666 ?
C8 Eu1 C29 83.7(3) 7_656 2_655 ?
C8 Eu1 C17 108.7(3) 7_656 5_666 ?
O31 Eu2 Eu1 93.66(15) 5_666 5_666 ?
O31 Eu2 O16 74.8(2) 5_666 . ?
O31 Eu2 O22 78.8(2) 5_666 . ?
O31 Eu2 O15 127.4(2) 5_666 . ?
O31 Eu2 O27 114.7(2) 5_666 2_655 ?
O31 Eu2 O28 76.9(2) 5_666 2_655 ?
O31 Eu2 C21 94.6(3) 5_666 2_655 ?
O31 Eu2 Na2 40.72(15) 5_666 5_666 ?
O16 Eu2 Eu1 149.53(15) . 5_666 ?
O16 Eu2 C21 94.2(3) . 2_655 ?
O16 Eu2 Na2 49.34(16) . 5_666 ?
O22 Eu2 Eu1 31.17(14) . 5_666 ?
O22 Eu2 O16 153.5(2) . . ?
O22 Eu2 O27 76.6(2) . 2_655 ?
O22 Eu2 O28 103.8(2) . 2_655 ?
O22 Eu2 C21 88.9(3) . 2_655 ?
O22 Eu2 Na2 108.70(15) . 5_666 ?
O15 Eu2 Eu1 133.03(16) . 5_666 ?
O15 Eu2 O16 52.7(2) . . ?
O15 Eu2 O22 153.8(2) . . ?
O15 Eu2 O27 88.1(3) . 2_655 ?
O15 Eu2 O28 82.6(3) . 2_655 ?
O15 Eu2 C21 86.5(3) . 2_655 ?
O15 Eu2 Na2 93.61(16) . 5_666 ?
O27 Eu2 Eu1 94.75(17) 2_655 5_666 ?
O27 Eu2 O16 115.7(2) 2_655 . ?
O27 Eu2 C21 26.9(3) 2_655 2_655 ?
O27 Eu2 Na2 95.20(16) 2_655 5_666 ?
O13 Eu2 Eu1 70.16(18) . 5_666 ?
O13 Eu2 O31 81.1(2) . 5_666 ?
O13 Eu2 O16 80.1(2) . . ?
O13 Eu2 O22 94.8(2) . . ?
O13 Eu2 O15 92.4(3) . . ?
O13 Eu2 O27 159.5(2) . 2_655 ?
O13 Eu2 O28 147.6(2) . 2_655 ?
O13 Eu2 C21 173.6(3) . 2_655 ?
O13 Eu2 Na2 105.23(17) . 5_666 ?
O28 Eu2 Eu1 134.34(18) 2_655 5_666 ?
O28 Eu2 O16 71.3(2) 2_655 . ?
O28 Eu2 O27 52.8(2) 2_655 2_655 ?
O28 Eu2 C21 26.0(3) 2_655 2_655 ?
O28 Eu2 Na2 43.72(17) 2_655 5_666 ?
C21 Eu2 Eu1 115.0(2) 2_655 5_666 ?
C21 Eu2 Na2 68.5(2) 2_655 5_666 ?
Na2 Eu2 Eu1 132.53(2) 5_666 5_666 ?
O2 Eu2 Eu1 63.06(17) 5_666 5_666 ?
O2 Eu2 O31 155.8(2) 5_666 5_666 ?
O2 Eu2 O16 121.7(2) 5_666 . ?
O2 Eu2 O22 83.2(2) 5_666 . ?
O2 Eu2 O15 72.4(2) 5_666 . ?
O2 Eu2 O27 76.0(2) 5_666 2_655 ?
O2 Eu2 O13 84.6(2) 5_666 . ?
O2 Eu2 O28 123.4(2) 5_666 2_655 ?
O2 Eu2 C21 101.1(3) 5_666 2_655 ?
O2 Eu2 Na2 163.45(17) 5_666 5_666 ?
O10 S1 O8 109.8(4) . . ?
O10 S1 O9 114.9(5) . . ?
O10 S1 C9 106.5(4) . . ?
O8 S1 C9 102.7(4) . . ?
O9 S1 O8 114.0(5) . . ?
O9 S1 C9 107.9(5) . . ?
O26 S4 C23 108.9(7) . . ?
O24 S4 O26 109.1(10) . . ?
O24 S4 C23 107.2(7) . . ?
O25 S4 O26 110.5(10) . . ?
O25 S4 C23 98.3(10) . . ?
O25 S4 O24 121.8(11) . . ?
O17 S3 C31 107.4(8) . . ?
O17 S3 O30 109.5(10) . . ?
O30 S3 C31 99.3(8) . . ?
O18 S3 C31 111.8(7) . . ?
O18 S3 O17 116.8(9) . . ?
O18 S3 O30 110.7(8) . . ?
O18A S3 C31 109.1(16) . . ?
O18A S3 O30A 118.7(15) . . ?
O18A S3 O17A 111.0(14) . . ?
O30A S3 C31 103.7(16) . . ?
O30A S3 O17A 114.6(14) . . ?
O17A S3 C31 96.9(19) . . ?
Eu2 O31 Na2 99.7(2) 5_666 . ?
C12 O31 Eu2 149.1(6) . 5_666 ?
C12 O31 Na2 91.3(5) . . ?
C12 O12 Na1 149.4(6) . 5_666 ?
C12 O12 Na2 87.3(5) . . ?
Na1 O12 Na2 117.7(3) 5_666 . ?
Eu2 O16 Na2 86.0(2) . 5_666 ?
C25 O16 Eu2 88.8(5) . . ?
C25 O16 Na2 140.3(6) . 5_666 ?
C29 O20 Eu1 89.1(5) . 2_655 ?
C29 O20 Na1 140.1(6) . 2_655 ?
Na1 O20 Eu1 128.6(2) 2_655 2_655 ?
C1 O1 Eu1 150.2(6) . . ?
C8 O4 Eu1 91.3(5) . 7_656 ?
Eu2 O22 Eu1 120.9(2) . 5_666 ?
C17 O22 Eu1 87.4(5) . 5_666 ?
C17 O22 Eu2 144.0(6) . . ?
C8 O3 Eu1 93.1(6) . 7_656 ?
C25 O15 Eu2 96.2(6) . . ?
C17 O23 Eu1 98.6(5) . 5_666 ?
C21 O27 Eu2 92.1(6) . 2_655 ?
C16 O13 Eu2 129.5(7) . . ?
Eu2 O28 Na2 94.2(2) 2_655 5_666 ?
C21 O28 Eu2 94.5(6) . 2_655 ?
C21 O28 Na2 157.7(7) . 5_666 ?
S1 O10 Na1 136.0(5) . . ?
S1 O8 Eu1 165.8(5) . . ?
C29 O19 Eu1 97.0(5) . 2_655 ?
C16 O14 Eu1 169.6(7) . 5_666 ?
C10 C11 C13 118.1(8) . . ?
C10 C11 C12 119.5(8) . . ?
C13 C11 C12 122.3(8) . . ?
C13 C14 C15 120.5(8) . . ?
C13 C14 C16 121.8(8) . . ?
C15 C14 C16 117.5(8) . . ?
C11 C10 H10 120.3 . . ?
C11 C10 C9 119.3(9) . . ?
C9 C10 H10 120.3 . . ?
C11 C13 H13 119.4 . . ?
C14 C13 C11 121.1(8) . . ?
C14 C13 H13 119.4 . . ?
O31 C12 C11 116.5(8) . . ?
O12 C12 O31 122.6(9) . . ?
O12 C12 C11 120.8(8) . . ?
O20 C29 Eu1 64.6(4) . 2_655 ?
O20 C29 C28 120.3(9) . . ?
O19 C29 Eu1 57.1(4) . 2_655 ?
O19 C29 O20 120.3(8) . . ?
O19 C29 C28 119.4(9) . . ?
C28 C29 Eu1 165.8(8) . 2_655 ?
C20 C19 H19 119.7 . . ?
C18 C19 H19 119.7 . . ?
C18 C19 C20 120.6(9) . . ?
C2 C3 H3 118.8 . . ?
C2 C3 C7 122.3(11) . . ?
C7 C3 H3 118.8 . . ?
C19 C20 C21 118.8(9) . . ?
C22 C20 C19 119.5(10) . . ?
C22 C20 C21 121.6(9) . . ?
C14 C15 H15 120.9 . . ?
C9 C15 C14 118.1(8) . . ?
C9 C15 H15 120.9 . . ?
C10 C9 S1 117.9(7) . . ?
C15 C9 S1 119.3(7) . . ?
C15 C9 C10 122.7(8) . . ?
O22 C17 Eu1 66.6(4) . 5_666 ?
O22 C17 C18 117.7(8) . . ?
O23 C17 Eu1 56.5(4) . 5_666 ?
O23 C17 O22 121.4(8) . . ?
O23 C17 C18 120.9(9) . . ?
C18 C17 Eu1 165.1(7) . 5_666 ?
O16 C25 O15 122.2(10) . . ?
O16 C25 C26 120.9(8) . . ?
O15 C25 C26 116.9(9) . . ?
C26 C27 H27 119.6 . . ?
C28 C27 H27 119.6 . . ?
C28 C27 C26 120.8(10) . . ?
O27 C21 Eu2 61.0(5) . 2_655 ?
O27 C21 C20 118.9(9) . . ?
O28 C21 Eu2 59.5(5) . 2_655 ?
O28 C21 O27 120.0(9) . . ?
O28 C21 C20 121.0(9) . . ?
C20 C21 Eu2 170.7(8) . 2_655 ?
C3 C2 C1 120.8(10) . . ?
C3 C2 C4 120.2(10) . . ?
C4 C2 C1 118.9(9) . . ?
O1 C1 C2 115.1(9) . . ?
O2 C1 O1 125.9(9) . . ?
O2 C1 C2 119.0(9) . . ?
C19 C18 C17 121.3(9) . . ?
C19 C18 C24 119.0(9) . . ?
C24 C18 C17 119.6(9) . . ?
C27 C26 C25 120.6(9) . . ?
C32 C26 C25 118.8(9) . . ?
C32 C26 C27 120.5(10) . . ?
C3 C7 C8 120.3(10) . . ?
C6 C7 C3 118.9(10) . . ?
C6 C7 C8 120.8(9) . . ?
O4 C8 Eu1 62.3(4) . 7_656 ?
O4 C8 O3 121.1(8) . . ?
O4 C8 C7 119.0(8) . . ?
O3 C8 Eu1 60.3(5) . 7_656 ?
O3 C8 C7 119.9(9) . . ?
C7 C8 Eu1 166.6(7) . 7_656 ?
C27 C28 C29 121.9(9) . . ?
C27 C28 C30 118.3(9) . . ?
C30 C28 C29 119.9(10) . . ?
C18 C24 H24 119.7 . . ?
C23 C24 C18 120.5(10) . . ?
C23 C24 H24 119.7 . . ?
C20 C22 H22 120.6 . . ?
C20 C22 C23 118.9(10) . . ?
C23 C22 H22 120.6 . . ?
C28 C30 H30 120.2 . . ?
C31 C30 C28 119.5(10) . . ?
C31 C30 H30 120.2 . . ?
C26 C32 H32 120.1 . . ?
C26 C32 C31 119.7(10) . . ?
C31 C32 H32 120.1 . . ?
C24 C23 S4 119.6(10) . . ?
C24 C23 C22 121.3(11) . . ?
C22 C23 S4 118.9(9) . . ?
C7 C6 H6 120.7 . . ?
C7 C6 C5 118.5(10) . . ?
C5 C6 H6 120.7 . . ?
C2 C4 H4 121.5 . . ?
C2 C4 C5 117.0(10) . . ?
C5 C4 H4 121.5 . . ?
C30 C31 S3 118.5(9) . . ?
C32 C31 S3 120.2(8) . . ?
C32 C31 C30 121.2(10) . . ?
C6 C5 S2 117.5(8) . . ?
C4 C5 C6 122.6(11) . . ?
C4 C5 S2 119.7(8) . . ?
O12 Na1 O20 95.5(2) 5_666 2_655 ?
O12 Na1 Na1 96.75(17) 5_666 2_655 ?
O12 Na1 Na2 32.14(16) 5_666 5_666 ?
O12 Na1 O21 86.5(2) 5_666 . ?
O12 Na1 O21 82.3(2) 5_666 2_655 ?
O12 Na1 O10W 167.3(3) 5_666 . ?
O20 Na1 Na1 145.7(2) 2_655 2_655 ?
O20 Na1 Na2 119.94(18) 2_655 5_666 ?
O10 Na1 O12 107.0(2) . 5_666 ?
O10 Na1 O20 93.1(3) . 2_655 ?
O10 Na1 Na1 113.5(2) . 2_655 ?
O10 Na1 Na2 121.6(2) . 5_666 ?
O10 Na1 O21 155.2(3) . . ?
O10 Na1 O21 80.6(3) . 2_655 ?
O10 Na1 O10W 84.9(3) . . ?
Na1 Na1 Na2 64.79(6) 2_655 5_666 ?
O21 Na1 O20 172.4(3) 2_655 2_655 ?
O21 Na1 O20 106.4(2) . 2_655 ?
O21 Na1 Na1 41.90(16) 2_655 2_655 ?
O21 Na1 Na1 42.85(17) . 2_655 ?
O21 Na1 Na2 61.04(17) 2_655 5_666 ?
O21 Na1 Na2 61.15(17) . 5_666 ?
O21 Na1 O21 80.7(3) . 2_655 ?
O21 Na1 O10W 84.0(3) . . ?
O10W Na1 O20 79.2(3) . 2_655 ?
O10W Na1 Na1 81.9(2) . 2_655 ?
O10W Na1 Na2 143.1(3) . 5_666 ?
O10W Na1 O21 104.3(3) . 2_655 ?
Eu2 Na2 Eu2 134.87(15) 6_566 5_666 ?
Eu2 Na2 Na1 102.93(7) 6_566 6_566 ?
Eu2 Na2 Na1 102.93(7) 5_666 5_666 ?
Eu2 Na2 Na1 118.07(8) 6_566 5_666 ?
Eu2 Na2 Na1 118.07(8) 5_666 6_566 ?
O31 Na2 Eu2 39.55(15) 2_656 6_566 ?
O31 Na2 Eu2 127.44(19) 2_656 5_666 ?
O31 Na2 Eu2 39.54(14) . 5_666 ?
O31 Na2 Eu2 127.44(19) . 6_566 ?
O31 Na2 O31 155.4(4) 2_656 . ?
O31 Na2 O12 146.4(2) 2_656 . ?
O31 Na2 O12 53.78(19) 2_656 2_656 ?
O31 Na2 O12 53.78(19) . . ?
O31 Na2 O12 146.4(2) . 2_656 ?
O31 Na2 O16 116.5(2) 2_656 5_666 ?
O31 Na2 O16 70.2(2) . 5_666 ?
O31 Na2 O16 70.2(2) 2_656 6_566 ?
O31 Na2 O16 116.5(2) . 6_566 ?
O31 Na2 O28 86.4(2) 2_656 6_566 ?
O31 Na2 O28 86.4(2) . 5_666 ?
O31 Na2 O28 74.5(2) 2_656 5_666 ?
O31 Na2 O28 74.5(2) . 6_566 ?
O31 Na2 Na1 123.2(2) 2_656 5_666 ?
O31 Na2 Na1 80.66(18) . 5_666 ?
O31 Na2 Na1 123.2(2) . 6_566 ?
O31 Na2 Na1 80.66(18) 2_656 6_566 ?
O12 Na2 Eu2 86.08(13) 2_656 6_566 ?
O12 Na2 Eu2 120.34(13) 2_656 5_666 ?
O12 Na2 Eu2 120.34(13) . 6_566 ?
O12 Na2 Eu2 86.08(13) . 5_666 ?
O12 Na2 O12 110.6(3) 2_656 . ?
O12 Na2 O16 84.2(2) 2_656 6_566 ?
O12 Na2 O16 84.2(2) . 5_666 ?
O12 Na2 O16 79.2(2) . 6_566 ?
O12 Na2 O16 79.2(2) 2_656 5_666 ?
O12 Na2 O28 106.4(2) . 5_666 ?
O12 Na2 O28 127.0(2) . 6_566 ?
O12 Na2 O28 127.0(2) 2_656 5_666 ?
O12 Na2 O28 106.3(2) 2_656 6_566 ?
O12 Na2 Na1 80.49(19) . 6_566 ?
O12 Na2 Na1 30.20(16) . 5_666 ?
O12 Na2 Na1 30.20(16) 2_656 6_566 ?
O12 Na2 Na1 80.49(19) 2_656 5_666 ?
O16 Na2 Eu2 154.83(15) 6_566 5_666 ?
O16 Na2 Eu2 154.83(15) 5_666 6_566 ?
O16 Na2 Eu2 44.70(13) 5_666 5_666 ?
O16 Na2 Eu2 44.70(13) 6_566 6_566 ?
O16 Na2 O16 150.7(3) 5_666 6_566 ?
O16 Na2 Na1 79.70(17) 5_666 5_666 ?
O16 Na2 Na1 79.70(17) 6_566 6_566 ?
O16 Na2 Na1 73.80(17) 5_666 6_566 ?
O16 Na2 Na1 73.80(17) 6_566 5_666 ?
O28 Na2 Eu2 98.4(2) 5_666 5_666 ?
O28 Na2 Eu2 42.08(15) 5_666 6_566 ?
O28 Na2 Eu2 98.4(2) 6_566 6_566 ?
O28 Na2 Eu2 42.08(15) 6_566 5_666 ?
O28 Na2 O16 141.8(3) 6_566 6_566 ?
O28 Na2 O16 66.9(2) 6_566 5_666 ?
O28 Na2 O16 141.8(3) 5_666 5_666 ?
O28 Na2 O16 66.9(2) 5_666 6_566 ?
O28 Na2 O28 78.1(4) 5_666 6_566 ?
O28 Na2 Na1 143.40(17) 5_666 6_566 ?
O28 Na2 Na1 127.04(19) 6_566 6_566 ?
O28 Na2 Na1 127.04(18) 5_666 5_666 ?
O28 Na2 Na1 143.40(17) 6_566 5_666 ?
Na1 Na2 Na1 50.43(11) 6_566 5_666 ?
Na1 O21 Na1 95.3(2) . 2_655 ?
Na1 O10W H10A 115.1 . . ?
Na1 O10W H10B 113.9 . . ?
H10A O10W H10B 99.3 . . ?
C1 O2 Eu2 139.6(7) . 5_666 ?
O13 C16 O14 118.4(10) . . ?
O13 C16 C14 116.4(9) . . ?
O14 C16 C14 110.4(8) . . ?
O6 S2 C5 97.1(8) . . ?
O6 S2 O5 117.4(12) . . ?
O6 S2 O32 112.5(10) . . ?
O5 S2 C5 107.1(8) . . ?
O5 S2 O32 113.4(13) . . ?
O32 S2 C5 107.3(8) . . ?

loop_
_geom_bond_atom_site_label_1
_geom_bond_atom_site_label_2
_geom_bond_distance
_geom_bond_site_symmetry_2
_geom_bond_publ_flag
Eu1 O20 2.606(7) 2_655 ?
Eu1 O1 2.299(7) . ?
Eu1 O4 2.507(6) 7_656 ?
Eu1 O22 2.692(6) 5_666 ?
Eu1 O3 2.463(7) 7_656 ?
Eu1 O23 2.470(7) 5_666 ?
Eu1 O8 2.344(7) . ?
Eu1 O19 2.439(6) 2_655 ?
Eu1 O14 2.328(7) 5_666 ?
Eu1 C29 2.884(9) 2_655 ?
Eu1 C17 2.930(9) 5_666 ?
Eu1 C8 2.832(9) 7_656 ?
Eu2 Eu1 4.4645(7) 5_666 ?
Eu2 O31 2.350(6) 5_666 ?
Eu2 O16 2.565(6) . ?
Eu2 O22 2.439(7) . ?
Eu2 O15 2.406(7) . ?
Eu2 O27 2.476(7) 2_655 ?
Eu2 O13 2.335(7) . ?
Eu2 O28 2.445(7) 2_655 ?
Eu2 C21 2.829(10) 2_655 ?
Eu2 Na2 3.638(2) 5_666 ?
Eu2 O2 2.325(7) 5_666 ?
S1 O10 1.415(7) . ?
S1 O8 1.474(7) . ?
S1 O9 1.448(9) . ?
S1 C9 1.763(9) . ?
S4 O26 1.464(16) . ?
S4 C23 1.819(12) . ?
S4 O24 1.418(15) . ?
S4 O25 1.357(19) . ?
S3 C31 1.770(11) . ?
S3 O17 1.438(7) . ?
S3 O30 1.461(10) . ?
S3 O18 1.426(7) . ?
S3 O18A 1.416(13) . ?
S3 O30A 1.417(13) . ?
S3 O17A 1.453(13) . ?
O31 Eu2 2.350(6) 5_666 ?
O31 C12 1.285(11) . ?
O31 Na2 2.408(6) . ?
O12 C12 1.254(11) . ?
O12 Na1 2.375(7) 5_666 ?
O12 Na2 2.512(7) . ?
O16 C25 1.264(12) . ?
O16 Na2 2.767(7) 5_666 ?
O20 Eu1 2.606(7) 2_655 ?
O20 C29 1.279(11) . ?
O20 Na1 2.535(8) 2_655 ?
O1 C1 1.264(13) . ?
O4 Eu1 2.507(6) 7_656 ?
O4 C8 1.259(12) . ?
O22 Eu1 2.692(6) 5_666 ?
O22 C17 1.288(12) . ?
O3 Eu1 2.463(7) 7_656 ?
O3 C8 1.273(11) . ?
O15 C25 1.264(12) . ?
O23 Eu1 2.470(7) 5_666 ?
O23 C17 1.249(11) . ?
O27 Eu2 2.476(7) 2_655 ?
O27 C21 1.280(12) . ?
O13 C16 1.229(13) . ?
O28 Eu2 2.445(7) 2_655 ?
O28 C21 1.245(12) . ?
O28 Na2 2.521(8) 5_666 ?
O10 Na1 2.372(7) . ?
O19 Eu1 2.439(6) 2_655 ?
O19 C29 1.270(12) . ?
O14 Eu1 2.328(7) 5_666 ?
O14 C16 1.337(13) . ?
C11 C10 1.393(13) . ?
C11 C13 1.409(12) . ?
C11 C12 1.467(13) . ?
C14 C13 1.368(13) . ?
C14 C15 1.411(13) . ?
C14 C16 1.578(13) . ?
C10 H10 0.9500 . ?
C10 C9 1.397(14) . ?
C13 H13 0.9500 . ?
C29 Eu1 2.884(9) 2_655 ?
C29 C28 1.471(13) . ?
C19 H19 0.9500 . ?
C19 C20 1.381(13) . ?
C19 C18 1.378(14) . ?
C3 H3 0.9500 . ?
C3 C2 1.366(14) . ?
C3 C7 1.370(15) . ?
C20 C21 1.490(14) . ?
C20 C22 1.372(16) . ?
C15 H15 0.9500 . ?
C15 C9 1.353(13) . ?
C17 Eu1 2.930(9) 5_666 ?
C17 C18 1.502(13) . ?
C25 C26 1.531(15) . ?
C27 H27 0.9500 . ?
C27 C26 1.397(14) . ?
C27 C28 1.378(16) . ?
C21 Eu2 2.829(10) 2_655 ?
C2 C1 1.500(14) . ?
C2 C4 1.368(16) . ?
C1 O2 1.239(12) . ?
C18 C24 1.384(15) . ?
C26 C32 1.370(14) . ?
C7 C8 1.490(13) . ?
C7 C6 1.345(16) . ?
C8 Eu1 2.832(9) 7_656 ?
C28 C30 1.425(14) . ?
C24 H24 0.9500 . ?
C24 C23 1.328(16) . ?
C22 H22 0.9500 . ?
C22 C23 1.399(17) . ?
C30 H30 0.9500 . ?
C30 C31 1.383(15) . ?
C32 H32 0.9500 . ?
C32 C31 1.373(16) . ?
C6 H6 0.9500 . ?
C6 C5 1.401(14) . ?
C4 H4 0.9500 . ?
C4 C5 1.374(15) . ?
C5 S2 1.764(13) . ?
Na1 O12 2.376(7) 5_666 ?
Na1 O20 2.535(8) 2_655 ?
Na1 Na1 3.563(7) 2_655 ?
Na1 Na2 4.182(6) 5_666 ?
Na1 O21 2.390(7) . ?
Na1 O21 2.434(7) 2_655 ?
Na1 O10W 2.423(9) . ?
Na2 Eu2 3.638(2) 5_666 ?
Na2 Eu2 3.638(2) 6_566 ?
Na2 O31 2.408(6) 2_656 ?
Na2 O12 2.512(7) 2_656 ?
Na2 O16 2.767(7) 5_666 ?
Na2 O16 2.767(7) 6_566 ?
Na2 O28 2.521(8) 5_666 ?
Na2 O28 2.521(8) 6_566 ?
Na2 Na1 4.182(6) 6_566 ?
Na2 Na1 4.182(6) 5_666 ?
O21 Na1 2.433(7) 2_655 ?
O10W H10A 0.9871 . ?
O10W H10B 0.9822 . ?
O2 Eu2 2.325(7) 5_666 ?
S2 O6 1.389(11) . ?
S2 O5 1.398(12) . ?
S2 O32 1.415(14) . ?

loop_
_geom_torsion_atom_site_label_1
_geom_torsion_atom_site_label_2
_geom_torsion_atom_site_label_3
_geom_torsion_atom_site_label_4
_geom_torsion
_geom_torsion_site_symmetry_1
_geom_torsion_site_symmetry_2
_geom_torsion_site_symmetry_3
_geom_torsion_site_symmetry_4
_geom_torsion_publ_flag
Eu1 O20 C29 O19 13.1(9) 2_655 . . . ?
Eu1 O20 C29 C28 -164.9(9) 2_655 . . . ?
Eu1 O1 C1 C2 -171.5(10) . . . . ?
Eu1 O1 C1 O2 9(2) . . . . ?
Eu1 O4 C8 O3 13.6(8) 7_656 . . . ?
Eu1 O4 C8 C7 -164.8(8) 7_656 . . . ?
Eu1 O22 C17 O23 -14.3(10) 5_666 . . . ?
Eu1 O22 C17 C18 164.1(8) 5_666 . . . ?
Eu1 O3 C8 O4 -13.8(9) 7_656 . . . ?
Eu1 O3 C8 C7 164.6(8) 7_656 . . . ?
Eu1 O23 C17 O22 15.8(11) 5_666 . . . ?
Eu1 O23 C17 C18 -162.6(8) 5_666 . . . ?
Eu1 O19 C29 O20 -14.1(10) 2_655 . . . ?
Eu1 O19 C29 C28 163.9(9) 2_655 . . . ?
Eu1 O14 C16 O13 31(5) 5_666 . . . ?
Eu1 O14 C16 C14 169(4) 5_666 . . . ?
Eu1 C29 C28 C27 -109(3) 2_655 . . . ?
Eu1 C29 C28 C30 72(3) 2_655 . . . ?
Eu1 C17 C18 C19 92(3) 5_666 . . . ?
Eu1 C17 C18 C24 -86(3) 5_666 . . . ?
Eu2 O31 C12 O12 -87.8(13) 5_666 . . . ?
Eu2 O31 C12 C11 94.5(12) 5_666 . . . ?
Eu2 O16 C25 O15 2.4(10) . . . . ?
Eu2 O16 C25 C26 -177.1(9) . . . . ?
Eu2 O22 C17 Eu1 144.1(9) . . . 5_666 ?
Eu2 O22 C17 O23 129.8(9) . . . . ?
Eu2 O22 C17 C18 -51.8(14) . . . . ?
Eu2 O15 C25 O16 -2.6(10) . . . . ?
Eu2 O15 C25 C26 176.9(8) . . . . ?
Eu2 O27 C21 O28 7.3(10) 2_655 . . . ?
Eu2 O27 C21 C20 -169.4(8) 2_655 . . . ?
Eu2 O13 C16 O14 12.1(14) . . . . ?
Eu2 O13 C16 C14 -123.1(8) . . . . ?
Eu2 O28 C21 O27 -7.4(10) 2_655 . . . ?
Eu2 O28 C21 C20 169.2(9) 2_655 . . . ?
O16 C25 C26 C27 -20.0(17) . . . . ?
O16 C25 C26 C32 156.9(11) . . . . ?
O20 C29 C28 C27 -1.9(17) . . . . ?
O20 C29 C28 C30 178.2(10) . . . . ?
O1 C1 O2 Eu2 17.4(19) . . . 5_666 ?
O22 C17 C18 C19 -10.9(15) . . . . ?
O22 C17 C18 C24 171.2(11) . . . . ?
O15 C25 C26 C27 160.4(11) . . . . ?
O15 C25 C26 C32 -22.6(16) . . . . ?
O23 C17 C18 C19 167.5(10) . . . . ?
O23 C17 C18 C24 -10.4(16) . . . . ?
O10 S1 O8 Eu1 38.7(19) . . . . ?
O10 S1 C9 C10 -151.3(8) . . . . ?
O10 S1 C9 C15 29.7(9) . . . . ?
O8 S1 O10 Na1 -34.8(7) . . . . ?
O8 S1 C9 C10 -35.9(9) . . . . ?
O8 S1 C9 C15 145.1(8) . . . . ?
O19 C29 C28 C27 -179.9(11) . . . . ?
O19 C29 C28 C30 0.2(17) . . . . ?
C11 C10 C9 S1 -177.0(7) . . . . ?
C11 C10 C9 C15 2.0(15) . . . . ?
C14 C15 C9 S1 176.0(6) . . . . ?
C14 C15 C9 C10 -2.9(14) . . . . ?
O9 S1 O10 Na1 -164.8(6) . . . . ?
O9 S1 O8 Eu1 169.2(17) . . . . ?
O9 S1 C9 C10 84.9(9) . . . . ?
O9 S1 C9 C15 -94.1(9) . . . . ?
C10 C11 C13 C14 -3.7(12) . . . . ?
C10 C11 C12 O31 5.5(12) . . . . ?
C10 C11 C12 O12 -172.2(9) . . . . ?
C13 C11 C10 C9 1.4(13) . . . . ?
C13 C11 C12 O31 -175.6(8) . . . . ?
C13 C11 C12 O12 6.6(13) . . . . ?
C13 C14 C15 C9 0.6(13) . . . . ?
C13 C14 C16 O13 162.8(9) . . . . ?
C13 C14 C16 O14 24.2(13) . . . . ?
C12 C11 C10 C9 -179.8(8) . . . . ?
C12 C11 C13 C14 177.5(8) . . . . ?
C29 C28 C30 C31 178.2(11) . . . . ?
C19 C20 C21 O27 177.2(10) . . . . ?
C19 C20 C21 O28 0.6(16) . . . . ?
C19 C20 C22 C23 0(2) . . . . ?
C19 C18 C24 C23 4(2) . . . . ?
C3 C2 C1 O1 4.1(17) . . . . ?
C3 C2 C1 O2 -176.5(11) . . . . ?
C3 C2 C4 C5 4(2) . . . . ?
C3 C7 C8 Eu1 -80(4) . . . 7_656 ?
C3 C7 C8 O4 11.9(16) . . . . ?
C3 C7 C8 O3 -166.5(11) . . . . ?
C3 C7 C6 C5 7(2) . . . . ?
C20 C19 C18 C17 176.5(10) . . . . ?
C20 C19 C18 C24 -5.5(17) . . . . ?
C20 C22 C23 S4 -178.1(11) . . . . ?
C20 C22 C23 C24 -2(2) . . . . ?
C15 C14 C13 C11 2.8(12) . . . . ?
C15 C14 C16 O13 -22.4(13) . . . . ?
C15 C14 C16 O14 -161.0(8) . . . . ?
C9 S1 O10 Na1 75.7(6) . . . . ?
C9 S1 O8 Eu1 -74.4(18) . . . . ?
C17 C18 C24 C23 -178.0(13) . . . . ?
C25 C26 C32 C31 -177.3(11) . . . . ?
C27 C26 C32 C31 0(2) . . . . ?
C27 C28 C30 C31 -1.7(19) . . . . ?
C21 C20 C22 C23 178.7(12) . . . . ?
C2 C3 C7 C8 176.5(11) . . . . ?
C2 C3 C7 C6 -1(2) . . . . ?
C2 C1 O2 Eu2 -161.9(8) . . . 5_666 ?
C2 C4 C5 C6 1(2) . . . . ?
C2 C4 C5 S2 176.3(11) . . . . ?
C1 C2 C4 C5 -178.6(12) . . . . ?
C18 C19 C20 C21 -175.1(10) . . . . ?
C18 C19 C20 C22 3.3(17) . . . . ?
C18 C24 C23 S4 175.9(11) . . . . ?
C18 C24 C23 C22 0(2) . . . . ?
C26 C27 C28 C29 -179.5(11) . . . . ?
C26 C27 C28 C30 0.5(19) . . . . ?
C26 C32 C31 S3 -177.1(10) . . . . ?
C26 C32 C31 C30 -1(2) . . . . ?
C7 C3 C2 C1 178.5(12) . . . . ?
C7 C3 C2 C4 -5(2) . . . . ?
C7 C6 C5 C4 -7(2) . . . . ?
C7 C6 C5 S2 177.9(11) . . . . ?
C8 C7 C6 C5 -171.1(11) . . . . ?
C28 C27 C26 C25 177.5(11) . . . . ?
C28 C27 C26 C32 1(2) . . . . ?
C28 C30 C31 S3 178.2(10) . . . . ?
C28 C30 C31 C32 2(2) . . . . ?
C22 C20 C21 O27 -1.2(17) . . . . ?
C22 C20 C21 O28 -177.8(12) . . . . ?
O26 S4 C23 C24 -149.6(14) . . . . ?
O26 S4 C23 C22 26.8(17) . . . . ?
C6 C7 C8 Eu1 98(3) . . . 7_656 ?
C6 C7 C8 O4 -170.4(11) . . . . ?
C6 C7 C8 O3 11.2(17) . . . . ?
C6 C5 S2 O6 -103.6(12) . . . . ?
C6 C5 S2 O5 18.0(17) . . . . ?
C6 C5 S2 O32 140.1(13) . . . . ?
O24 S4 C23 C24 -31.7(17) . . . . ?
O24 S4 C23 C22 144.6(14) . . . . ?
C4 C2 C1 O1 -172.8(11) . . . . ?
C4 C2 C1 O2 6.5(18) . . . . ?
C4 C5 S2 O6 81.1(13) . . . . ?
C4 C5 S2 O5 -157.4(15) . . . . ?
C4 C5 S2 O32 -35.2(16) . . . . ?
O25 S4 C23 C24 95.3(16) . . . . ?
O25 S4 C23 C22 -88.3(15) . . . . ?
Na1 O12 C12 O31 123.8(11) 5_666 . . . ?
Na1 O12 C12 C11 -58.6(15) 5_666 . . . ?
Na1 O20 C29 Eu1 -162.5(9) 2_655 . . 2_655 ?
Na1 O20 C29 O19 -149.4(7) 2_655 . . . ?
Na1 O20 C29 C28 32.6(15) 2_655 . . . ?
Na2 O31 C12 O12 23.7(9) . . . . ?
Na2 O31 C12 C11 -154.0(7) . . . . ?
Na2 O12 C12 O31 -22.7(8) . . . . ?
Na2 O12 C12 C11 155.0(8) . . . . ?
Na2 O16 C25 O15 -79.8(12) 5_666 . . . ?
Na2 O16 C25 C26 100.7(12) 5_666 . . . ?
Na2 O28 C21 Eu2 -112.7(17) 5_666 . . 2_655 ?
Na2 O28 C21 O27 -120.1(15) 5_666 . . . ?
Na2 O28 C21 C20 56(2) 5_666 . . . ?
C16 C14 C13 C11 177.4(8) . . . . ?
C16 C14 C15 C9 -174.3(8) . . . . ?
O17 S3 C31 C30 -161.1(13) . . . . ?
O17 S3 C31 C32 15.1(15) . . . . ?
O30 S3 C31 C30 84.9(13) . . . . ?
O30 S3 C31 C32 -98.8(13) . . . . ?
O18 S3 C31 C30 -31.9(15) . . . . ?
O18 S3 C31 C32 144.4(13) . . . . ?
O18A S3 C31 C30 36(2) . . . . ?
O18A S3 C31 C32 -148.1(19) . . . . ?
O30A S3 C31 C30 163.1(18) . . . . ?
O30A S3 C31 C32 -20.6(19) . . . . ?
O17A S3 C31 C30 -79.4(18) . . . . ?
O17A S3 C31 C32 96.8(18) . . . . ?

loop_
_smtbx_masks_void_nr
_smtbx_masks_void_average_x
_smtbx_masks_void_average_y
_smtbx_masks_void_average_z
_smtbx_masks_void_volume
_smtbx_masks_void_count_electrons
_smtbx_masks_void_content
1 -0.821 -0.007 -0.851 6374.2 1918.0 '10 C2H8N,34 H3O,52 H2O,4 CH3OH,8 C4H9NO'
